data_7103254
loop_
_publ_author_name
'Strohmann, Carsten'
'Gessner, Viktoria H'
'Damme, A'

_publ_section_title
;
 Isopropyllithium diamine adducts: from a non symmetric aggregate to
 monomeric i-PrLi.(1R,2R)-N,N,N',N'-tetraethylcyclohexane-1,2-diamine.
;
_journal_issue 29
_journal_name_full 'Chemical communications (Cambridge, England)'
_journal_page_first 3381
_journal_page_last 3383
_journal_paper_doi 10.1039/b804855j
_journal_year 2008
_chemical_absolute_configuration unk
_chemical_formula_sum 'C18 H46 Li2 N4'
_chemical_formula_weight 332.47
_chemical_name_systematic
;
?
;
_space_group_IT_number 43
_symmetry_cell_setting orthorhombic
_symmetry_space_group_name_Hall 'F 2 -2d'
_symmetry_space_group_name_H-M 'F d d 2'
_atom_sites_solution_hydrogens geom
_atom_sites_solution_primary direct
_atom_sites_solution_secondary difmap
_audit_creation_date 2008-03-17T13:03:38-00:00
_audit_creation_method 'WinGX routine CIF_UPDATE'
_cell_angle_alpha 90
_cell_angle_beta 90
_cell_angle_gamma 90
_cell_formula_units_Z 8
_cell_length_a 16.652(18)
_cell_length_b 33.27(3)
_cell_length_c 8.570(8)
_cell_measurement_temperature 173(2)
_cell_volume 4748(8)
_computing_cell_refinement 'SAINTPLUS 6.02 (Bruker AXS, 1999)'
_computing_data_collection 'SMART 5.622 (Bruker AXS, 2001)'
_computing_data_reduction 'SAINTPLUS 6.02 (Bruker AXS, 1999)'
_computing_molecular_graphics 'Ortep-3 V1.073 (Farrugia, 2001)'
_computing_publication_material 'SHELXL-97 (Sheldrick, 1997)'
_computing_structure_refinement 'SHELXL-97 (Sheldrick, 1997)'
_computing_structure_solution 'SHELXS-90 (Sheldrick, 1990)'
_diffrn_ambient_temperature 173(2)
_diffrn_measured_fraction_theta_full 1
_diffrn_measured_fraction_theta_max 1
_diffrn_measurement_device_type 'Bruker APEX-CCD'
_diffrn_measurement_method omega-scans
_diffrn_radiation_monochromator graphite
_diffrn_radiation_type MoK\a
_diffrn_radiation_wavelength 0.71073
_diffrn_reflns_av_R_equivalents 0.0657
_diffrn_reflns_av_unetI/netI 0.0679
_diffrn_reflns_limit_h_max 19
_diffrn_reflns_limit_h_min -15
_diffrn_reflns_limit_k_max 39
_diffrn_reflns_limit_k_min -39
_diffrn_reflns_limit_l_max 10
_diffrn_reflns_limit_l_min -9
_diffrn_reflns_number 6084
_diffrn_reflns_theta_full 24.99
_diffrn_reflns_theta_max 24.99
_diffrn_reflns_theta_min 2.45
_exptl_absorpt_coefficient_mu 0.054
_exptl_absorpt_correction_T_max 0.9923
_exptl_absorpt_correction_T_min 0.9105
_exptl_absorpt_correction_type empirical
_exptl_absorpt_process_details 'Sadabs 2.01 (Bruker AXS, 1999)'
_exptl_crystal_density_diffrn 0.93
_exptl_crystal_density_method 'not measured'
_exptl_crystal_F_000 1504
_exptl_crystal_size_max 0.4
_exptl_crystal_size_mid 0.4
_exptl_crystal_size_min 0.1
_refine_diff_density_max 0.126
_refine_diff_density_min -0.092
_refine_diff_density_rms 0.026
_refine_ls_abs_structure_details 'Flack H D (1983), Acta Cryst. A39, 876-881'
_refine_ls_abs_structure_Flack 2(7)
_refine_ls_extinction_method none
_refine_ls_goodness_of_fit_ref 1.062
_refine_ls_hydrogen_treatment mixed
_refine_ls_matrix_type full
_refine_ls_number_parameters 119
_refine_ls_number_reflns 1119
_refine_ls_number_restraints 1
_refine_ls_restrained_S_all 1.061
_refine_ls_R_factor_all 0.0814
_refine_ls_R_factor_gt 0.0664
_refine_ls_shift/su_max 0
_refine_ls_shift/su_mean 0
_refine_ls_structure_factor_coef Fsqd
_refine_ls_weighting_details 'calc w=1/[\s^2^(Fo^2^)+(0.0614P)^2^+4.9412P] where P=(Fo^2^+2Fc^2^)/3'
_refine_ls_weighting_scheme calc
_refine_ls_wR_factor_gt 0.1598
_refine_ls_wR_factor_ref 0.1695
_reflns_number_gt 903
_reflns_number_total 1119
_reflns_threshold_expression >2sigma(I)
_cod_data_source_file b804855j.txt
_cod_data_source_block vi180108
_cod_original_sg_symbol_H-M Fdd2
_cod_database_code 7103254

loop_
_symmetry_equiv_pos_as_xyz
'x, y, z'
'-x, -y, z'
'-x+1/4, y+1/4, z+1/4'
'x+1/4, -y+1/4, z+1/4'
'x, y+1/2, z+1/2'
'-x, -y+1/2, z+1/2'
'-x+1/4, y+3/4, z+3/4'
'x+1/4, -y+3/4, z+3/4'
'x+1/2, y, z+1/2'
'-x+1/2, -y, z+1/2'
'-x+3/4, y+1/4, z+3/4'
'x+3/4, -y+1/4, z+3/4'
'x+1/2, y+1/2, z'
'-x+1/2, -y+1/2, z'
'-x+3/4, y+3/4, z+1/4'
'x+3/4, -y+3/4, z+1/4'

loop_
_atom_site_label
_atom_site_type_symbol
_atom_site_fract_x
_atom_site_fract_y
_atom_site_fract_z
_atom_site_U_iso_or_equiv
_atom_site_adp_type
_atom_site_occupancy
_atom_site_symmetry_multiplicity
_atom_site_calc_flag
_atom_site_refinement_flags
_atom_site_disorder_assembly
_atom_site_disorder_group
C1 C 0.1730(2) 0.21122(12) 0.1074(5) 0.0555(11) Uani 1 1 d . . .
H1 H 0.207(2) 0.1840(11) 0.118(5) 0.049(10) Uiso 1 1 d . . .
C2 C 0.1562(3) 0.21720(14) -0.0664(7) 0.0769(15) Uani 1 1 d . . .
H2A H 0.1208 0.1957 -0.1037 0.115 Uiso 1 1 calc R . .
H2B H 0.2069 0.2164 -0.1245 0.115 Uiso 1 1 calc R . .
H2C H 0.1302 0.2433 -0.0825 0.115 Uiso 1 1 calc R . .
C3 C 0.0937(3) 0.20308(14) 0.1919(7) 0.0767(15) Uani 1 1 d . . .
H3A H 0.0622 0.2279 0.1968 0.115 Uiso 1 1 calc R . .
H3B H 0.1048 0.1936 0.2979 0.115 Uiso 1 1 calc R . .
H3C H 0.0633 0.1825 0.135 0.115 Uiso 1 1 calc R . .
C4 C 0.4662(3) 0.18943(15) 0.0445(10) 0.103(2) Uani 1 1 d . . .
H4A H 0.4852 0.2053 0.1336 0.154 Uiso 1 1 calc R . .
H4B H 0.4694 0.2057 -0.0506 0.154 Uiso 1 1 calc R . .
H4C H 0.4999 0.1655 0.0328 0.154 Uiso 1 1 calc R . .
C5 C 0.3500(4) 0.16050(19) -0.0744(9) 0.108(2) Uani 1 1 d . . .
H5A H 0.3489 0.1815 -0.1546 0.163 Uiso 1 1 calc R . .
H5B H 0.2954 0.1506 -0.0562 0.163 Uiso 1 1 calc R . .
H5C H 0.3842 0.1383 -0.1096 0.163 Uiso 1 1 calc R . .
C6 C 0.3777(3) 0.14705(15) 0.1949(9) 0.0878(19) Uani 1 1 d . . .
H6A H 0.4168 0.1253 0.1731 0.105 Uiso 1 1 calc R . .
H6B H 0.3234 0.135 0.1951 0.105 Uiso 1 1 calc R . .
C7 C 0.3946(3) 0.16436(16) 0.3514(8) 0.093(2) Uani 1 1 d . . .
H7A H 0.3941 0.1425 0.4299 0.112 Uiso 1 1 calc R . .
H7B H 0.449 0.1764 0.3511 0.112 Uiso 1 1 calc R . .
C8 C 0.3706(4) 0.22157(19) 0.5129(8) 0.111(2) Uani 1 1 d . . .
H8A H 0.392 0.2056 0.5995 0.167 Uiso 1 1 calc R . .
H8B H 0.3288 0.2397 0.5519 0.167 Uiso 1 1 calc R . .
H8C H 0.414 0.2374 0.4661 0.167 Uiso 1 1 calc R . .
C9 C 0.2648(4) 0.17558(17) 0.4622(7) 0.0909(18) Uani 1 1 d . . .
H9A H 0.2408 0.1576 0.3845 0.136 Uiso 1 1 calc R . .
H9B H 0.2257 0.1963 0.4916 0.136 Uiso 1 1 calc R . .
H9C H 0.28 0.16 0.5547 0.136 Uiso 1 1 calc R . .
Li Li 0.3020(4) 0.2247(2) 0.1687(9) 0.0570(17) Uani 1 1 d . . .
N1 N 0.3825(2) 0.17719(11) 0.0711(6) 0.0719(12) Uani 1 1 d . . .
N2 N 0.3365(2) 0.19483(12) 0.3956(5) 0.0731(12) Uani 1 1 d . . .

loop_
_atom_site_aniso_label
_atom_site_aniso_U_11
_atom_site_aniso_U_22
_atom_site_aniso_U_33
_atom_site_aniso_U_23
_atom_site_aniso_U_13
_atom_site_aniso_U_12
C1 0.048(2) 0.053(2) 0.065(3) 0.000(2) -0.001(2) -0.0014(18)
C2 0.091(4) 0.063(3) 0.077(4) -0.006(3) -0.017(3) 0.002(2)
C3 0.052(3) 0.074(3) 0.104(4) -0.009(3) -0.007(3) -0.004(2)
C4 0.062(3) 0.079(3) 0.168(6) 0.023(4) 0.045(4) 0.004(3)
C5 0.110(5) 0.100(5) 0.116(5) -0.032(4) 0.029(4) 0.008(4)
C6 0.060(3) 0.061(3) 0.142(6) 0.025(3) 0.011(3) 0.010(2)
C7 0.070(3) 0.080(4) 0.131(6) 0.044(4) -0.020(3) 0.003(3)
C8 0.125(5) 0.115(5) 0.095(5) 0.023(4) -0.039(4) -0.046(4)
C9 0.093(4) 0.107(4) 0.073(4) 0.019(3) -0.002(3) -0.026(3)
Li 0.055(4) 0.058(4) 0.058(4) 0.008(3) -0.001(3) -0.003(3)
N1 0.056(2) 0.056(2) 0.103(3) 0.006(2) 0.021(2) 0.0047(17)
N2 0.064(2) 0.075(3) 0.080(3) 0.024(2) -0.013(2) -0.008(2)

loop_
_atom_type_symbol
_atom_type_description
_atom_type_scat_dispersion_real
_atom_type_scat_dispersion_imag
_atom_type_scat_source
C C 0.0033 0.0016 'International Tables Vol C Tables 4.2.6.8 and 6.1.1.4'
H H 0 0 'International Tables Vol C Tables 4.2.6.8 and 6.1.1.4'
Li Li -0.0003 0.0001 'International Tables Vol C Tables 4.2.6.8 and 6.1.1.4'
N N 0.0061 0.0033 'International Tables Vol C Tables 4.2.6.8 and 6.1.1.4'

loop_
_geom_angle_atom_site_label_1
_geom_angle_atom_site_label_2
_geom_angle_atom_site_label_3
_geom_angle
_geom_angle_site_symmetry_1
_geom_angle_site_symmetry_3
_geom_angle_publ_flag
C2 C1 C3 109.0(4) . . ?
C2 C1 Li 98.0(3) . 14 ?
C3 C1 Li 102.6(3) . 14 ?
C2 C1 Li 112.1(4) . . ?
C3 C1 Li 138.3(4) . . ?
Li C1 Li 65.1(3) 14 . ?
N1 C6 C7 112.3(5) . . ?
N2 C7 C6 112.3(4) . . ?
N1 Li C1 118.3(4) . 14 ?
N1 Li C1 110.1(3) . . ?
C1 Li C1 108.2(3) 14 . ?
N1 Li N2 81.9(3) . . ?
C1 Li N2 125.0(4) 14 . ?
C1 Li N2 110.8(3) . . ?
N1 Li Li 157.4(3) . 14 ?
C1 Li Li 57.8(3) 14 14 ?
C1 Li Li 57.1(3) . 14 ?
N2 Li Li 119.3(2) . 14 ?
C6 N1 C5 109.7(5) . . ?
C6 N1 C4 110.7(4) . . ?
C5 N1 C4 108.8(5) . . ?
C6 N1 Li 100.4(4) . . ?
C5 N1 Li 111.4(4) . . ?
C4 N1 Li 115.6(4) . . ?
C7 N2 C8 110.3(5) . . ?
C7 N2 C9 109.8(4) . . ?
C8 N2 C9 108.4(5) . . ?
C7 N2 Li 104.6(4) . . ?
C8 N2 Li 115.1(4) . . ?
C9 N2 Li 108.6(4) . . ?

loop_
_geom_bond_atom_site_label_1
_geom_bond_atom_site_label_2
_geom_bond_distance
_geom_bond_site_symmetry_2
_geom_bond_publ_flag
C1 C2 1.529(7) . ?
C1 C3 1.531(7) . ?
C1 Li 2.236(8) 14 ?
C1 Li 2.255(8) . ?
C4 N1 1.470(6) . ?
C5 N1 1.468(8) . ?
C6 N1 1.462(7) . ?
C6 C7 1.487(9) . ?
C7 N2 1.452(7) . ?
C8 N2 1.458(7) . ?
C9 N2 1.470(7) . ?
Li N1 2.234(8) . ?
Li C1 2.236(8) 14 ?
Li N2 2.258(8) . ?
Li Li 2.416(14) 14 ?
